data_7710615
loop_
_publ_author_name
'Wang, Shichun'
'Heng, Yi'
'Li, Tongyu'
'Wang, Dongwei'
'Hou, Guohua'
'Zi, Guofu'
'Walter, Marc D.'

_publ_section_title
;
 Intrinsic reactivity of
 [\h<sup>5</sup>-1,3-(Me<sub>3</sub>Si)<sub>2</sub>C<sub>5</sub>H<sub>3</sub>]<sub>2</sub>U(\h<sup>4</sup>-C<sub>4</sub>Ph<sub>2</sub>)
 in small molecule activation.
;
_journal_issue 29
_journal_name_full 'Dalton transactions (Cambridge, England : 2003)'
_journal_page_first 11072
_journal_page_last 11085
_journal_paper_doi 10.1039/d2dt01730j
_journal_volume 51
_journal_year 2022
_chemical_formula_moiety 'C64 H72 S2 Si4 U, 2(C6 H6)'
_chemical_formula_sum 'C76 H84 S2 Si4 U'
_chemical_formula_weight 1411.94
_space_group_crystal_system triclinic
_space_group_IT_number 2
_space_group_name_Hall '-P 1'
_space_group_name_H-M_alt 'P -1'
_atom_sites_solution_hydrogens geom
_audit_creation_date 2021-04-21
_audit_creation_method
;
Olex2 1.2
(compiled 2018.05.29 svn.r3508 for OlexSys, GUI svn.r5506)
;
_audit_update_record
;
2022-05-12 deposited with the CCDC.	2022-06-27 downloaded from the CCDC.
;
_cell_angle_alpha 86.336(2)
_cell_angle_beta 88.711(2)
_cell_angle_gamma 78.197(2)
_cell_formula_units_Z 2
_cell_length_a 12.5008(3)
_cell_length_b 14.1759(3)
_cell_length_c 19.8061(4)
_cell_measurement_reflns_used 24037
_cell_measurement_temperature 100.00(10)
_cell_measurement_theta_max 76.2380
_cell_measurement_theta_min 4.1710
_cell_volume 3428.45(13)
_computing_cell_refinement 'CrysAlisPro 1.171.40.84a (Rigaku OD, 2020)'
_computing_data_collection 'CrysAlisPro 1.171.40.84a (Rigaku OD, 2020)'
_computing_data_reduction 'CrysAlisPro 1.171.40.84a (Rigaku OD, 2020)'
_computing_molecular_graphics 'Olex2 (Dolomanov et al., 2009)'
_computing_publication_material 'Olex2 (Dolomanov et al., 2009)'
_computing_structure_refinement 'ShelXL (Sheldrick, 2015)'
_computing_structure_solution 'SHELXT 2014/5 (Sheldrick, 2014)'
_diffrn_ambient_environment N~2~
_diffrn_ambient_temperature 100.00(10)
_diffrn_detector 'Hybrid Pixel Array Detector'
_diffrn_detector_area_resol_mean 10.0000
_diffrn_detector_type HyPix
_diffrn_measured_fraction_theta_full 0.998
_diffrn_measured_fraction_theta_max 0.958
_diffrn_measurement_details
;
List of Runs (angles in degrees, time in seconds):

  # Type    Start    End  Width  t~exp~   \w     \q     \k     \f   Frames
#--------------------------------------------------------------------------
  1  \w     93.00 172.00   0.50    0.80    --  104.75  45.00 -90.00  158
  2  \w    104.00 170.00   0.50    0.80    --  104.75  30.00 -30.00  132
  3  \w    151.00 176.00   0.50    0.80    --  104.75  15.00 120.00   50
  4  \w     93.00 142.00   0.50    0.80    --  104.75  15.00 120.00   98
  5  \w     78.00 108.00   0.50    0.80    --  104.75 -94.00 -30.00   60
  6  \w     44.00  70.00   0.50    0.30    --   46.95-142.00 -67.00   52
  7  \w     32.00 120.00   0.50    0.80    --  104.75-142.00 -67.00  176
  8  \w     32.00 116.00   0.50    0.80    --  104.75-125.00 -60.00  168
  9  \w     43.00  68.00   0.50    0.30    --   46.95-128.00 103.00   50
 10  \w     60.00 101.00   0.50    0.80    --  104.75 -94.00 -60.00   82
 11  \w     39.00  66.00   0.50    0.80    --  104.75 -94.00 -30.00   54
 12  \w     50.00 116.00   0.50    0.80    --  104.75-128.00 103.00  132
 13  \w     56.00 104.00   0.50    0.80    --  104.75 -94.00 150.00   96
 14  \w     74.00 107.00   0.50    0.80    --  104.75 -94.00  90.00   66
 15  \w     60.00 105.00   0.50    0.80    --  104.75 -77.00  60.00   90
 16  \w    -26.00  27.00   0.50    0.30    --   46.95 -19.00 -90.00  106
 17  \w     35.00  61.00   0.50    0.80    --  104.75 -61.00 -30.00   52
 18  \w     32.00  72.00   0.50    0.80    --  104.75 -61.00 120.00   80
 19  \w     37.00  72.00   0.50    0.80    --  104.75 -61.00 150.00   70
 20  \w     83.00 108.00   0.50    0.30    --   46.95 142.00 -11.00   50
 21  \w     96.00 121.00   0.50    0.80    --  104.75 142.00 -11.00   50
 22  \w     82.00 127.00   0.50    0.80    --  104.75 128.00 178.00   90
 23  \w    -95.00 -44.00   0.50    0.30    --  -46.95 128.00 178.00  102
 24  \w   -116.00 -29.00   0.50    0.80    -- -102.00 128.00 178.00  174
 25  \w    -98.00 -62.00   0.50    0.30    --  -46.95 142.00 -11.00   72
 26  \w   -129.00 -29.00   0.50    0.80    -- -102.00 142.00 -11.00  200
 27  \w    -69.00 -33.00   0.50    0.80    -- -102.00  61.00   0.00   72
 28  \w    -68.00 -32.00   0.50    0.80    -- -102.00  61.00 120.00   72
 29  \w    -67.00 -30.00   0.50    0.80    -- -102.00  61.00 150.00   74
 30  \w    -65.00 -40.00   0.50    0.80    -- -102.00  61.00  30.00   50
 31  \w    -65.00 -29.00   0.50    0.80    -- -102.00  61.00 -30.00   72
 32  \w    -69.00 -44.00   0.50    0.80    -- -102.00  61.00-150.00   50
 33  \w    -24.00  28.00   0.50    0.30    --  -46.95  19.00-180.00  104
 34  \w    -23.00  26.00   0.50    0.30    --  -46.95  19.00 -90.00   98
 35  \w   -119.00 -25.00   0.50    0.30    --  -46.95 -77.00 120.00  188
 36  \w   -173.00 -79.00   0.50    0.80    -- -102.00 -77.00 -60.00  188
 37  \w   -138.00-100.00   0.50    0.80    -- -102.00 -45.00 120.00   76
 38  \w   -157.00 -89.00   0.50    0.80    -- -102.00 -15.00 150.00  136
 39  \w   -126.00 -82.00   0.50    0.80    -- -102.00 -94.00  60.00   88
 40  \w   -103.00 -77.00   0.50    0.80    -- -102.00-128.00 103.00   52
 41  \w   -173.00-148.00   0.50    0.80    -- -102.00 -94.00  60.00   50
 42  \w   -175.00 -86.00   0.50    0.80    -- -102.00 -94.00-120.00  178
 43  \w   -119.00 -67.00   0.50    0.30    --  -46.95-142.00 -67.00  104
 44  \w    -98.00 -73.00   0.50    0.30    --  -46.95-125.00-120.00   50
 45  \w    -98.00 -71.00   0.50    0.30    --  -46.95-128.00 103.00   54
 46  \w   -112.00 -78.00   0.50    0.30    --  -46.95-125.00 120.00   68
;
_diffrn_measurement_device 'four-circle diffractometer'
_diffrn_measurement_device_type 'XtaLAB Synergy R, DW system, HyPix'
_diffrn_measurement_method '\w scans'
_diffrn_orient_matrix_type 'CrysAlisPro convention (1999,Acta A55,543-557)'
_diffrn_orient_matrix_UB_11 -0.0710997000
_diffrn_orient_matrix_UB_12 -0.0261071000
_diffrn_orient_matrix_UB_13 0.0600758000
_diffrn_orient_matrix_UB_21 -0.0789011000
_diffrn_orient_matrix_UB_22 -0.0294786000
_diffrn_orient_matrix_UB_23 -0.0495035000
_diffrn_orient_matrix_UB_31 0.0676123000
_diffrn_orient_matrix_UB_32 -0.1040227000
_diffrn_orient_matrix_UB_33 0.0040051000
_diffrn_radiation_monochromator mirror
_diffrn_radiation_probe x-ray
_diffrn_radiation_type CuK\a
_diffrn_radiation_wavelength 1.54184
_diffrn_reflns_av_R_equivalents 0.0666
_diffrn_reflns_av_unetI/netI 0.0578
_diffrn_reflns_Laue_measured_fraction_full 0.998
_diffrn_reflns_Laue_measured_fraction_max 0.958
_diffrn_reflns_limit_h_max 15
_diffrn_reflns_limit_h_min -15
_diffrn_reflns_limit_k_max 17
_diffrn_reflns_limit_k_min -17
_diffrn_reflns_limit_l_max 24
_diffrn_reflns_limit_l_min -24
_diffrn_reflns_number 49912
_diffrn_reflns_point_group_measured_fraction_full 0.998
_diffrn_reflns_point_group_measured_fraction_max 0.958
_diffrn_reflns_theta_full 67.684
_diffrn_reflns_theta_max 76.544
_diffrn_reflns_theta_min 3.612
_diffrn_source 'Rotating-anode X-ray tube'
_diffrn_source_type 'Rigaku (Cu) X-ray Source'
_exptl_absorpt_coefficient_mu 8.208
_exptl_absorpt_correction_T_max 1.00000
_exptl_absorpt_correction_T_min 0.60566
_exptl_absorpt_correction_type multi-scan
_exptl_absorpt_process_details
;
CrysAlisPro 1.171.40.84a (Rigaku Oxford Diffraction, 2020)
Empirical absorption correction using spherical harmonics,
implemented in SCALE3 ABSPACK scaling algorithm.
;
_exptl_crystal_colour brown
_exptl_crystal_colour_primary brown
_exptl_crystal_density_diffrn 1.368
_exptl_crystal_description block
_exptl_crystal_F_000 1440
_exptl_crystal_size_max 0.1
_exptl_crystal_size_mid 0.05
_exptl_crystal_size_min 0.05
_refine_diff_density_max 2.056
_refine_diff_density_min -2.631
_refine_diff_density_rms 0.138
_refine_ls_extinction_coef 0.00031(4)
_refine_ls_extinction_expression Fc^*^=kFc[1+0.001xFc^2^\l^3^/sin(2\q)]^-1/4^
_refine_ls_extinction_method 'SHELXL-2014/7 (Sheldrick 2014'
_refine_ls_goodness_of_fit_ref 1.105
_refine_ls_hydrogen_treatment constr
_refine_ls_matrix_type full
_refine_ls_number_parameters 761
_refine_ls_number_reflns 13809
_refine_ls_number_restraints 0
_refine_ls_restrained_S_all 1.105
_refine_ls_R_factor_all 0.0460
_refine_ls_R_factor_gt 0.0416
_refine_ls_shift/su_max 0.002
_refine_ls_shift/su_mean 0.000
_refine_ls_structure_factor_coef Fsqd
_refine_ls_weighting_details 'w=1/[\s^2^(Fo^2^)+(0.0538P)^2^+6.1357P] where P=(Fo^2^+2Fc^2^)/3'
_refine_ls_weighting_scheme calc
_refine_ls_wR_factor_gt 0.1067
_refine_ls_wR_factor_ref 0.1098
_reflns_Friedel_coverage 0.000
_reflns_number_gt 12595
_reflns_number_total 13809
_reflns_threshold_expression 'I > 2\s(I)'
_cod_data_source_file d2dt01730j2.cif
_cod_data_source_block compound18
_cod_depositor_comments 'Adding full bibliography for 7710605--7710617.cif.'
_cod_database_code 7710615
_shelx_shelxl_version_number 2014/7
_chemical_oxdiff_formula C1H1S1Si1U1
_shelx_space_group_comment
;
The symmetry employed for this shelxl refinement is uniquely defined
by the following loop, which should always be used as a source of
symmetry information in preference to the above space-group names.
They are only intended as comments.
;
_shelx_estimated_absorpt_t_max 0.684
_shelx_estimated_absorpt_t_min 0.494
_diffrn_oxdiff_digest_frames
;
0133186649660b3e296f2acd04afd58218043344257
;
_reflns_odcompleteness_completeness 99.89
_reflns_odcompleteness_iscentric 1
_reflns_odcompleteness_theta 66.97
_olex2_refinement_description
;
1. Fixed Uiso
 At 1.2 times of:
  All C(H) groups
 At 1.5 times of:
  All C(H,H,H) groups
2.a Ternary CH refined with riding coordinates:
 C25(H25), C43(H43), C44(H44)
2.b Aromatic/amide H refined with riding coordinates:
 C2(H2), C4(H4), C5(H5), C13(H13), C15(H15), C16(H16), C30(H30), C31(H31),
 C32(H32), C33(H33), C34(H34), C36(H36), C37(H37), C38(H38), C39(H39), C40(H40),
  C41(H41), C42(H42), C47(H47), C48(H48), C49(H49), C50(H50), C51(H51),
 C53(H53), C54(H54), C55(H55), C56(H56), C57(H57), C61(H61), C62(H62), C63(H63),
  C64(H64), C65(H65), C66(H66), C67(H67), C68(H68), C69(H69), C70(H70),
 C71(H71), C72(H72), C73(H73), C74(H74), C75(H75), C76(H76), C77(H77)
2.c Idealised Me refined as rotating group:
 C6(H6A,H6B,H6C), C7(H7A,H7B,H7C), C8(H8A,H8B,H8C), C9(H9A,H9B,H9C), C10(H10A,
 H10B,H10C), C11(H11A,H11B,H11C), C17(H17A,H17B,H17C), C18(H18A,H18B,H18C),
 C19(H19A,H19B,H19C), C20(H20A,H20B,H20C), C21(H21A,H21B,H21C), C22(H22A,H22B,
 H22C)
;
_olex2_submission_special_instructions 'No special instructions were received'
_oxdiff_exptl_absorpt_empirical_details
;
Empirical correction (ABSPACK) includes:
- Absorption correction using spherical harmonics
- Frame scaling
;
_oxdiff_exptl_absorpt_empirical_full_max 1.637
_oxdiff_exptl_absorpt_empirical_full_min 0.660

loop_
_space_group_symop_operation_xyz
'x, y, z'
'-x, -y, -z'

loop_
_atom_site_label
_atom_site_type_symbol
_atom_site_fract_x
_atom_site_fract_y
_atom_site_fract_z
_atom_site_U_iso_or_equiv
_atom_site_adp_type
_atom_site_occupancy
_atom_site_site_symmetry_order
_atom_site_calc_flag
_atom_site_refinement_flags_posn
_atom_site_refinement_flags_adp
_atom_site_refinement_flags_occupancy
_atom_site_disorder_assembly
_atom_site_disorder_group
U1 U 0.71793(2) 0.28916(2) 0.79297(2) 0.02301(7) Uani 1 1 d . . . . .
S1 S 0.57671(9) 0.42540(8) 0.72578(6) 0.0253(2) Uani 1 1 d . . . . .
S2 S 0.87047(9) 0.20252(8) 0.70995(6) 0.0279(2) Uani 1 1 d . . . . .
Si1 Si 1.01675(12) 0.23888(11) 0.90048(8) 0.0355(3) Uani 1 1 d . . . . .
Si2 Si 0.73975(12) 0.59005(9) 0.79494(7) 0.0299(3) Uani 1 1 d . . . . .
Si3 Si 0.49421(12) 0.29795(10) 0.95528(7) 0.0324(3) Uani 1 1 d . . . . .
Si4 Si 0.79430(12) -0.01226(9) 0.82380(7) 0.0301(3) Uani 1 1 d . . . . .
C1 C 0.8860(4) 0.3185(4) 0.8709(3) 0.0322(11) Uani 1 1 d . . . . .
C2 C 0.8732(4) 0.3953(4) 0.8190(2) 0.0264(9) Uani 1 1 d . . . . .
H2 H 0.9240 0.4014 0.7848 0.032 Uiso 1 1 calc R . . . .
C3 C 0.7719(4) 0.4608(3) 0.8272(2) 0.0278(10) Uani 1 1 d . . . . .
C4 C 0.7209(4) 0.4235(4) 0.8853(2) 0.0307(10) Uani 1 1 d . . . . .
H4 H 0.6526 0.4505 0.9028 0.037 Uiso 1 1 calc R . . . .
C5 C 0.7911(4) 0.3392(4) 0.9116(2) 0.0301(10) Uani 1 1 d . . . . .
H5 H 0.7769 0.3025 0.9501 0.036 Uiso 1 1 calc R . . . .
C6 C 1.0867(6) 0.3175(6) 0.9483(4) 0.0592(18) Uani 1 1 d . . . . .
H6A H 1.1109 0.3640 0.9174 0.089 Uiso 1 1 calc GR . . . .
H6B H 1.1486 0.2785 0.9714 0.089 Uiso 1 1 calc GR . . . .
H6C H 1.0368 0.3504 0.9807 0.089 Uiso 1 1 calc GR . . . .
C7 C 1.1066(5) 0.1897(4) 0.8293(3) 0.0416(13) Uani 1 1 d . . . . .
H7A H 1.0736 0.1449 0.8069 0.062 Uiso 1 1 calc GR . . . .
H7B H 1.1765 0.1573 0.8466 0.062 Uiso 1 1 calc GR . . . .
H7C H 1.1160 0.2417 0.7977 0.062 Uiso 1 1 calc GR . . . .
C8 C 0.9828(6) 0.1422(5) 0.9612(3) 0.0486(15) Uani 1 1 d . . . . .
H8A H 0.9462 0.1711 1.0001 0.073 Uiso 1 1 calc GR . . . .
H8B H 1.0489 0.0984 0.9749 0.073 Uiso 1 1 calc GR . . . .
H8C H 0.9360 0.1077 0.9395 0.073 Uiso 1 1 calc GR . . . .
C9 C 0.8075(6) 0.6511(5) 0.8573(4) 0.0520(16) Uani 1 1 d . . . . .
H9A H 0.7778 0.6408 0.9017 0.078 Uiso 1 1 calc GR . . . .
H9B H 0.7949 0.7191 0.8452 0.078 Uiso 1 1 calc GR . . . .
H9C H 0.8847 0.6249 0.8572 0.078 Uiso 1 1 calc GR . . . .
C10 C 0.5900(5) 0.6409(4) 0.7965(3) 0.0424(13) Uani 1 1 d . . . . .
H10A H 0.5553 0.6145 0.7615 0.064 Uiso 1 1 calc GR . . . .
H10B H 0.5775 0.7098 0.7891 0.064 Uiso 1 1 calc GR . . . .
H10C H 0.5601 0.6245 0.8397 0.064 Uiso 1 1 calc GR . . . .
C11 C 0.8016(5) 0.6079(4) 0.7102(3) 0.0379(12) Uani 1 1 d . . . . .
H11A H 0.8795 0.5869 0.7127 0.057 Uiso 1 1 calc GR . . . .
H11B H 0.7839 0.6750 0.6955 0.057 Uiso 1 1 calc GR . . . .
H11C H 0.7733 0.5709 0.6785 0.057 Uiso 1 1 calc GR . . . .
C12 C 0.5790(4) 0.2291(3) 0.8880(2) 0.0250(9) Uani 1 1 d . . . . .
C13 C 0.6761(4) 0.1584(3) 0.8938(3) 0.0302(10) Uani 1 1 d . . . . .
H13 H 0.7219 0.1482 0.9311 0.036 Uiso 1 1 calc R . . . .
C14 C 0.6945(4) 0.1042(3) 0.8344(2) 0.0264(9) Uani 1 1 d . . . . .
C15 C 0.6053(4) 0.1448(3) 0.7910(3) 0.0294(10) Uani 1 1 d . . . . .
H15 H 0.5948 0.1253 0.7481 0.035 Uiso 1 1 calc R . . . .
C16 C 0.5358(4) 0.2194(4) 0.8239(3) 0.0299(10) Uani 1 1 d . . . . .
H16 H 0.4714 0.2566 0.8062 0.036 Uiso 1 1 calc R . . . .
C17 C 0.4062(5) 0.4098(4) 0.9158(3) 0.0463(14) Uani 1 1 d . . . . .
H17A H 0.4515 0.4522 0.8971 0.069 Uiso 1 1 calc GR . . . .
H17B H 0.3582 0.4418 0.9495 0.069 Uiso 1 1 calc GR . . . .
H17C H 0.3637 0.3927 0.8804 0.069 Uiso 1 1 calc GR . . . .
C18 C 0.5768(6) 0.3274(5) 1.0248(3) 0.0464(14) Uani 1 1 d . . . . .
H18A H 0.6253 0.2698 1.0419 0.070 Uiso 1 1 calc GR . . . .
H18B H 0.5290 0.3540 1.0605 0.070 Uiso 1 1 calc GR . . . .
H18C H 0.6186 0.3738 1.0079 0.070 Uiso 1 1 calc GR . . . .
C19 C 0.4060(5) 0.2170(4) 0.9927(3) 0.0443(14) Uani 1 1 d . . . . .
H19A H 0.3645 0.1980 0.9576 0.066 Uiso 1 1 calc GR . . . .
H19B H 0.3571 0.2504 1.0254 0.066 Uiso 1 1 calc GR . . . .
H19C H 0.4509 0.1606 1.0144 0.066 Uiso 1 1 calc GR . . . .
C20 C 0.7825(5) -0.0869(4) 0.9041(3) 0.0412(13) Uani 1 1 d . . . . .
H20A H 0.7959 -0.0521 0.9420 0.062 Uiso 1 1 calc GR . . . .
H20B H 0.8352 -0.1465 0.9035 0.062 Uiso 1 1 calc GR . . . .
H20C H 0.7103 -0.1003 0.9079 0.062 Uiso 1 1 calc GR . . . .
C21 C 0.9416(5) -0.0044(4) 0.8134(3) 0.0431(13) Uani 1 1 d . . . . .
H21A H 0.9554 0.0156 0.7673 0.065 Uiso 1 1 calc GR . . . .
H21B H 0.9869 -0.0665 0.8245 0.065 Uiso 1 1 calc GR . . . .
H21C H 0.9580 0.0418 0.8429 0.065 Uiso 1 1 calc GR . . . .
C22 C 0.7493(5) -0.0683(4) 0.7497(3) 0.0459(14) Uani 1 1 d . . . . .
H22A H 0.6775 -0.0810 0.7584 0.069 Uiso 1 1 calc GR . . . .
H22B H 0.7995 -0.1277 0.7422 0.069 Uiso 1 1 calc GR . . . .
H22C H 0.7476 -0.0250 0.7102 0.069 Uiso 1 1 calc GR . . . .
C23 C 0.5695(4) 0.3265(3) 0.6769(2) 0.0217(9) Uani 1 1 d . . . . .
C25 C 0.6597(4) 0.1887(3) 0.6142(2) 0.0242(9) Uani 1 1 d . . . . .
H25 H 0.6796 0.1431 0.6533 0.029 Uiso 1 1 calc R . . . .
C26 C 0.5592(4) 0.1606(3) 0.6081(2) 0.0251(9) Uani 1 1 d . . . . .
C27 C 0.4623(4) 0.2205(3) 0.6317(2) 0.0261(9) Uani 1 1 d . . . . .
C28 C 0.4654(4) 0.3042(3) 0.6636(2) 0.0242(9) Uani 1 1 d . . . . .
C29 C 0.3637(4) 0.3752(3) 0.6784(2) 0.0247(9) Uani 1 1 d . . . . .
C30 C 0.2874(4) 0.3590(4) 0.7278(3) 0.0316(10) Uani 1 1 d . . . . .
H30 H 0.3006 0.3017 0.7547 0.038 Uiso 1 1 calc R . . . .
C31 C 0.1921(5) 0.4267(4) 0.7375(3) 0.0375(12) Uani 1 1 d . . . . .
H31 H 0.1430 0.4153 0.7716 0.045 Uiso 1 1 calc R . . . .
C32 C 0.1699(4) 0.5108(4) 0.6969(3) 0.0376(12) Uani 1 1 d . . . . .
H32 H 0.1053 0.5556 0.7029 0.045 Uiso 1 1 calc R . . . .
C33 C 0.2440(5) 0.5284(4) 0.6472(3) 0.0378(12) Uani 1 1 d . . . . .
H33 H 0.2293 0.5851 0.6197 0.045 Uiso 1 1 calc R . . . .
C34 C 0.3406(4) 0.4613(4) 0.6383(3) 0.0314(10) Uani 1 1 d . . . . .
H34 H 0.3905 0.4741 0.6052 0.038 Uiso 1 1 calc R . . . .
C35 C 0.3536(4) 0.1990(3) 0.6150(3) 0.0277(10) Uani 1 1 d . . . . .
C36 C 0.2931(5) 0.1531(5) 0.6604(3) 0.0436(13) Uani 1 1 d . . . . .
H36 H 0.3214 0.1302 0.7027 0.052 Uiso 1 1 calc R . . . .
C37 C 0.1894(5) 0.1408(5) 0.6429(4) 0.0512(16) Uani 1 1 d . . . . .
H37 H 0.1480 0.1110 0.6739 0.061 Uiso 1 1 calc R . . . .
C38 C 0.1486(5) 0.1730(4) 0.5796(4) 0.0490(16) Uani 1 1 d . . . . .
H38 H 0.0789 0.1658 0.5684 0.059 Uiso 1 1 calc R . . . .
C39 C 0.2094(5) 0.2151(4) 0.5331(4) 0.0462(15) Uani 1 1 d . . . . .
H39 H 0.1826 0.2344 0.4899 0.055 Uiso 1 1 calc R . . . .
C40 C 0.3114(5) 0.2289(4) 0.5510(3) 0.0374(12) Uani 1 1 d . . . . .
H40 H 0.3524 0.2586 0.5197 0.045 Uiso 1 1 calc R . . . .
C41 C 0.5561(4) 0.0693(3) 0.5785(2) 0.0282(10) Uani 1 1 d . . . . .
H41 H 0.4903 0.0482 0.5790 0.034 Uiso 1 1 calc R . . . .
C42 C 0.6439(4) 0.0151(3) 0.5509(2) 0.0284(10) Uani 1 1 d . . . . .
H42 H 0.6396 -0.0459 0.5379 0.034 Uiso 1 1 calc R . . . .
C43 C 0.7474(4) 0.0483(3) 0.5401(3) 0.0283(10) Uani 1 1 d . . . . .
H43 H 0.8141 -0.0020 0.5395 0.034 Uiso 1 1 calc R . . . .
C44 C 0.7551(4) 0.1413(3) 0.5753(3) 0.0292(10) Uani 1 1 d . . . . .
H44 H 0.8267 0.1430 0.5939 0.035 Uiso 1 1 calc R . . . .
C45 C 0.7497(4) 0.1421(3) 0.4977(2) 0.0273(10) Uani 1 1 d . . . . .
C46 C 0.6494(4) 0.1928(4) 0.4595(3) 0.0312(10) Uani 1 1 d . . . . .
C47 C 0.6050(4) 0.2893(4) 0.4668(3) 0.0354(11) Uani 1 1 d . . . . .
H47 H 0.6353 0.3230 0.4976 0.042 Uiso 1 1 calc R . . . .
C48 C 0.5153(4) 0.3366(4) 0.4285(3) 0.0389(13) Uani 1 1 d . . . . .
H48 H 0.4871 0.4018 0.4334 0.047 Uiso 1 1 calc R . . . .
C49 C 0.4685(5) 0.2881(5) 0.3839(3) 0.0471(15) Uani 1 1 d . . . . .
H49 H 0.4075 0.3194 0.3594 0.057 Uiso 1 1 calc R . . . .
C50 C 0.5134(5) 0.1904(5) 0.3753(3) 0.0473(15) Uani 1 1 d . . . . .
H50 H 0.4827 0.1569 0.3447 0.057 Uiso 1 1 calc R . . . .
C51 C 0.6032(5) 0.1442(4) 0.4124(3) 0.0378(12) Uani 1 1 d . . . . .
H51 H 0.6333 0.0797 0.4060 0.045 Uiso 1 1 calc R . . . .
C52 C 0.8544(4) 0.1512(4) 0.4609(2) 0.0295(10) Uani 1 1 d . . . . .
C53 C 0.9122(5) 0.0770(4) 0.4235(3) 0.0348(11) Uani 1 1 d . . . . .
H53 H 0.8887 0.0189 0.4232 0.042 Uiso 1 1 calc R . . . .
C54 C 1.0049(5) 0.0894(4) 0.3867(3) 0.0363(12) Uani 1 1 d . . . . .
H54 H 1.0435 0.0392 0.3624 0.044 Uiso 1 1 calc R . . . .
C55 C 1.0398(4) 0.1752(4) 0.3862(3) 0.0373(12) Uani 1 1 d . . . . .
H55 H 1.1017 0.1831 0.3614 0.045 Uiso 1 1 calc R . . . .
C56 C 0.9828(5) 0.2498(4) 0.4226(3) 0.0364(12) Uani 1 1 d . . . . .
H56 H 1.0056 0.3084 0.4218 0.044 Uiso 1 1 calc R . . . .
C57 C 0.8912(4) 0.2370(4) 0.4605(2) 0.0305(10) Uani 1 1 d . . . . .
H57 H 0.8542 0.2867 0.4859 0.037 Uiso 1 1 calc R . . . .
C58 C 0.6676(4) 0.2684(3) 0.6525(2) 0.0246(9) Uani 1 1 d . . . . .
C59 C 0.7745(4) 0.2924(3) 0.6658(2) 0.0259(9) Uani 1 1 d . . . . .
C60 C 0.8097(4) 0.3719(3) 0.6260(2) 0.0258(9) Uani 1 1 d . . . . .
C61 C 0.7379(4) 0.4350(4) 0.5825(2) 0.0279(10) Uani 1 1 d . . . . .
H61 H 0.6660 0.4276 0.5797 0.033 Uiso 1 1 calc R . . . .
C62 C 0.7716(5) 0.5078(4) 0.5438(3) 0.0339(11) Uani 1 1 d . . . . .
H62 H 0.7221 0.5492 0.5156 0.041 Uiso 1 1 calc R . . . .
C63 C 0.8788(5) 0.5204(4) 0.5464(3) 0.0357(12) Uani 1 1 d . . . . .
H63 H 0.9016 0.5691 0.5198 0.043 Uiso 1 1 calc R . . . .
C64 C 0.9517(5) 0.4584(4) 0.5899(3) 0.0348(11) Uani 1 1 d . . . . .
H64 H 1.0233 0.4667 0.5924 0.042 Uiso 1 1 calc R . . . .
C65 C 0.9190(4) 0.3852(4) 0.6290(3) 0.0317(10) Uani 1 1 d . . . . .
H65 H 0.9688 0.3444 0.6574 0.038 Uiso 1 1 calc R . . . .
C66 C 0.4278(5) 0.0054(4) 0.8788(3) 0.0438(13) Uani 1 1 d . . . . .
H66 H 0.4830 0.0372 0.8890 0.053 Uiso 1 1 calc R . . . .
C67 C 0.4190(6) -0.0245(5) 0.8143(4) 0.0524(16) Uani 1 1 d . . . . .
H67 H 0.4684 -0.0120 0.7808 0.063 Uiso 1 1 calc R . . . .
C68 C 0.3384(7) -0.0723(5) 0.7991(4) 0.0568(17) Uani 1 1 d . . . . .
H68 H 0.3340 -0.0927 0.7558 0.068 Uiso 1 1 calc R . . . .
C69 C 0.2635(5) -0.0901(4) 0.8488(3) 0.0455(14) Uani 1 1 d . . . . .
H69 H 0.2083 -0.1219 0.8388 0.055 Uiso 1 1 calc R . . . .
C70 C 0.2717(5) -0.0601(4) 0.9132(3) 0.0442(14) Uani 1 1 d . . . . .
H70 H 0.2220 -0.0718 0.9468 0.053 Uiso 1 1 calc R . . . .
C71 C 0.3532(6) -0.0130(4) 0.9275(3) 0.0448(14) Uani 1 1 d . . . . .
H71 H 0.3582 0.0070 0.9709 0.054 Uiso 1 1 calc R . . . .
C72 C 0.2907(5) 0.6440(5) 0.8152(4) 0.0543(17) Uani 1 1 d . . . . .
H72 H 0.3587 0.6078 0.8281 0.065 Uiso 1 1 calc R . . . .
C73 C 0.2792(6) 0.6959(5) 0.7536(3) 0.0470(14) Uani 1 1 d . . . . .
H73 H 0.3399 0.6960 0.7256 0.056 Uiso 1 1 calc R . . . .
C74 C 0.1783(6) 0.7475(4) 0.7332(3) 0.0471(15) Uani 1 1 d . . . . .
H74 H 0.1709 0.7820 0.6915 0.056 Uiso 1 1 calc R . . . .
C75 C 0.0885(6) 0.7480(5) 0.7747(4) 0.0537(17) Uani 1 1 d . . . . .
H75 H 0.0200 0.7815 0.7607 0.064 Uiso 1 1 calc R . . . .
C76 C 0.1008(6) 0.6983(6) 0.8375(4) 0.0571(17) Uani 1 1 d . . . . .
H76 H 0.0406 0.7004 0.8663 0.069 Uiso 1 1 calc R . . . .
C77 C 0.2015(7) 0.6456(6) 0.8577(4) 0.065(2) Uani 1 1 d . . . . .
H77 H 0.2092 0.6115 0.8996 0.077 Uiso 1 1 calc R . . . .

loop_
_atom_site_aniso_label
_atom_site_aniso_U_11
_atom_site_aniso_U_22
_atom_site_aniso_U_33
_atom_site_aniso_U_23
_atom_site_aniso_U_13
_atom_site_aniso_U_12
U1 0.02526(10) 0.02209(9) 0.02263(9) -0.00081(5) 0.00070(6) -0.00733(6)
S1 0.0275(5) 0.0227(5) 0.0272(5) -0.0040(4) -0.0001(4) -0.0081(4)
S2 0.0259(5) 0.0310(6) 0.0264(5) -0.0011(4) -0.0017(4) -0.0051(4)
Si1 0.0338(7) 0.0359(7) 0.0369(7) 0.0023(6) -0.0089(6) -0.0074(6)
Si2 0.0350(7) 0.0252(6) 0.0306(7) -0.0043(5) 0.0030(5) -0.0085(5)
Si3 0.0382(7) 0.0257(6) 0.0332(7) -0.0040(5) 0.0092(6) -0.0063(5)
Si4 0.0375(7) 0.0223(6) 0.0302(7) -0.0034(5) 0.0047(6) -0.0052(5)
C1 0.033(3) 0.031(2) 0.034(3) -0.003(2) -0.005(2) -0.011(2)
C2 0.024(2) 0.036(2) 0.022(2) -0.0018(18) 0.0002(18) -0.0125(19)
C3 0.034(3) 0.026(2) 0.025(2) -0.0025(18) -0.0023(19) -0.0078(19)
C4 0.034(3) 0.034(3) 0.026(2) -0.0028(19) 0.005(2) -0.011(2)
C5 0.037(3) 0.033(2) 0.024(2) -0.0003(19) -0.002(2) -0.016(2)
C6 0.051(4) 0.061(4) 0.068(5) -0.009(3) -0.026(3) -0.014(3)
C7 0.031(3) 0.041(3) 0.051(3) 0.009(3) 0.000(2) -0.004(2)
C8 0.048(4) 0.054(4) 0.039(3) 0.016(3) -0.014(3) -0.004(3)
C9 0.068(4) 0.038(3) 0.053(4) -0.011(3) -0.008(3) -0.017(3)
C10 0.044(3) 0.035(3) 0.044(3) -0.002(2) 0.003(3) 0.001(2)
C11 0.038(3) 0.032(3) 0.042(3) 0.002(2) 0.009(2) -0.005(2)
C12 0.024(2) 0.026(2) 0.023(2) -0.0006(17) 0.0030(18) -0.0043(18)
C13 0.033(3) 0.027(2) 0.032(3) -0.0047(19) 0.000(2) -0.009(2)
C14 0.028(2) 0.026(2) 0.027(2) -0.0064(18) 0.0001(19) -0.0100(18)
C15 0.039(3) 0.022(2) 0.029(2) -0.0012(18) 0.007(2) -0.0107(19)
C16 0.033(3) 0.027(2) 0.030(2) -0.0001(19) 0.000(2) -0.0065(19)
C17 0.048(3) 0.029(3) 0.059(4) -0.006(3) 0.009(3) -0.002(2)
C18 0.058(4) 0.050(3) 0.037(3) -0.017(3) 0.012(3) -0.021(3)
C19 0.046(3) 0.037(3) 0.051(3) -0.005(3) 0.021(3) -0.014(2)
C20 0.056(4) 0.028(3) 0.036(3) 0.003(2) 0.002(3) -0.004(2)
C21 0.042(3) 0.029(3) 0.056(4) -0.004(2) 0.004(3) -0.003(2)
C22 0.048(3) 0.043(3) 0.044(3) -0.018(3) 0.001(3) 0.002(3)
C23 0.023(2) 0.023(2) 0.020(2) 0.0021(16) -0.0059(17) -0.0063(17)
C25 0.028(2) 0.025(2) 0.020(2) 0.0017(17) -0.0047(18) -0.0051(18)
C26 0.025(2) 0.027(2) 0.024(2) -0.0032(17) -0.0006(18) -0.0045(18)
C27 0.029(2) 0.026(2) 0.023(2) 0.0003(17) -0.0025(18) -0.0065(18)
C28 0.023(2) 0.027(2) 0.022(2) 0.0025(17) -0.0039(18) -0.0068(18)
C29 0.025(2) 0.024(2) 0.026(2) -0.0038(17) -0.0079(18) -0.0072(18)
C30 0.029(3) 0.030(2) 0.036(3) -0.001(2) 0.001(2) -0.008(2)
C31 0.031(3) 0.039(3) 0.044(3) -0.010(2) 0.007(2) -0.009(2)
C32 0.027(3) 0.030(3) 0.054(3) -0.013(2) -0.002(2) 0.000(2)
C33 0.038(3) 0.027(2) 0.044(3) 0.000(2) -0.004(2) 0.002(2)
C34 0.035(3) 0.028(2) 0.031(2) -0.0008(19) -0.002(2) -0.004(2)
C35 0.024(2) 0.024(2) 0.036(3) -0.0078(19) 0.003(2) -0.0068(18)
C36 0.049(3) 0.051(3) 0.038(3) -0.007(3) 0.003(3) -0.024(3)
C37 0.036(3) 0.063(4) 0.065(4) -0.021(3) 0.014(3) -0.031(3)
C38 0.027(3) 0.042(3) 0.080(5) -0.022(3) -0.011(3) -0.005(2)
C39 0.039(3) 0.032(3) 0.067(4) 0.000(3) -0.022(3) -0.006(2)
C40 0.041(3) 0.029(3) 0.042(3) 0.003(2) -0.014(2) -0.010(2)
C41 0.033(3) 0.025(2) 0.028(2) 0.0000(18) -0.003(2) -0.0086(19)
C42 0.035(3) 0.020(2) 0.030(2) -0.0047(18) -0.003(2) -0.0046(19)
C43 0.029(2) 0.025(2) 0.031(2) -0.0051(19) -0.002(2) -0.0048(19)
C44 0.030(3) 0.026(2) 0.032(3) -0.0071(19) 0.002(2) -0.0066(19)
C45 0.029(2) 0.026(2) 0.027(2) -0.0040(18) -0.0020(19) -0.0044(18)
C46 0.030(3) 0.034(3) 0.029(2) 0.001(2) 0.004(2) -0.010(2)
C47 0.029(3) 0.032(3) 0.045(3) 0.002(2) 0.006(2) -0.007(2)
C48 0.026(3) 0.044(3) 0.041(3) 0.013(2) -0.002(2) 0.000(2)
C49 0.033(3) 0.066(4) 0.040(3) 0.019(3) -0.011(2) -0.009(3)
C50 0.044(3) 0.070(4) 0.033(3) 0.003(3) -0.006(3) -0.027(3)
C51 0.038(3) 0.039(3) 0.037(3) -0.002(2) -0.003(2) -0.009(2)
C52 0.033(3) 0.029(2) 0.027(2) -0.0002(19) 0.000(2) -0.007(2)
C53 0.035(3) 0.031(3) 0.037(3) -0.003(2) -0.002(2) -0.003(2)
C54 0.036(3) 0.040(3) 0.029(3) -0.004(2) 0.002(2) 0.000(2)
C55 0.028(3) 0.053(3) 0.030(3) 0.000(2) 0.001(2) -0.007(2)
C56 0.038(3) 0.036(3) 0.038(3) 0.001(2) -0.007(2) -0.011(2)
C57 0.030(3) 0.034(3) 0.026(2) -0.0069(19) 0.002(2) -0.003(2)
C58 0.027(2) 0.026(2) 0.020(2) -0.0013(17) 0.0015(18) -0.0035(18)
C59 0.024(2) 0.024(2) 0.031(2) -0.0011(18) 0.0008(19) -0.0081(18)
C60 0.023(2) 0.031(2) 0.025(2) -0.0065(18) 0.0104(18) -0.0095(18)
C61 0.032(2) 0.032(2) 0.021(2) -0.0026(18) 0.0012(19) -0.010(2)
C62 0.035(3) 0.033(3) 0.034(3) -0.004(2) 0.006(2) -0.008(2)
C63 0.046(3) 0.036(3) 0.028(3) 0.000(2) 0.014(2) -0.017(2)
C64 0.037(3) 0.038(3) 0.035(3) -0.009(2) 0.011(2) -0.019(2)
C65 0.032(3) 0.034(3) 0.030(3) -0.006(2) 0.001(2) -0.009(2)
C66 0.047(3) 0.039(3) 0.049(3) 0.000(3) 0.002(3) -0.018(3)
C67 0.058(4) 0.055(4) 0.050(4) -0.005(3) 0.015(3) -0.025(3)
C68 0.070(5) 0.062(4) 0.047(4) -0.015(3) 0.006(3) -0.031(4)
C69 0.044(3) 0.041(3) 0.054(4) -0.005(3) 0.003(3) -0.014(3)
C70 0.048(3) 0.036(3) 0.048(3) -0.002(2) 0.008(3) -0.009(3)
C71 0.057(4) 0.038(3) 0.043(3) -0.005(2) 0.002(3) -0.017(3)
C72 0.038(3) 0.061(4) 0.065(4) 0.010(3) -0.013(3) -0.015(3)
C73 0.047(3) 0.045(3) 0.052(4) -0.003(3) -0.009(3) -0.015(3)
C74 0.055(4) 0.038(3) 0.047(3) -0.004(3) -0.019(3) -0.004(3)
C75 0.053(4) 0.047(4) 0.060(4) -0.019(3) -0.012(3) -0.002(3)
C76 0.046(4) 0.072(5) 0.058(4) -0.010(4) -0.004(3) -0.021(3)
C77 0.068(5) 0.070(5) 0.061(4) 0.018(4) -0.016(4) -0.030(4)

loop_
_atom_type_symbol
_atom_type_description
_atom_type_scat_dispersion_real
_atom_type_scat_dispersion_imag
_atom_type_scat_source
C C 0.0181 0.0091 'International Tables Vol C Tables 4.2.6.8 and 6.1.1.4'
H H 0.0000 0.0000 'International Tables Vol C Tables 4.2.6.8 and 6.1.1.4'
S S 0.3331 0.5567 'International Tables Vol C Tables 4.2.6.8 and 6.1.1.4'
Si Si 0.2541 0.3302 'International Tables Vol C Tables 4.2.6.8 and 6.1.1.4'
U U -4.3638 13.4090 'International Tables Vol C Tables 4.2.6.8 and 6.1.1.4'

loop_
_geom_angle_atom_site_label_1
_geom_angle_atom_site_label_2
_geom_angle_atom_site_label_3
_geom_angle
_geom_angle_site_symmetry_1
_geom_angle_site_symmetry_3
_geom_angle_publ_flag
S1 U1 S2 110.42(3) . . ?
S1 U1 C1 125.76(11) . . ?
S1 U1 C2 98.85(10) . . ?
S1 U1 C4 86.05(11) . . ?
S1 U1 C5 115.96(11) . . ?
S1 U1 C12 99.35(10) . . ?
S1 U1 C13 128.28(11) . . ?
S1 U1 C14 127.98(11) . . ?
S1 U1 C15 98.16(11) . . ?
S1 U1 C16 82.33(11) . . ?
S2 U1 C1 86.74(12) . . ?
S2 U1 C2 83.28(10) . . ?
S2 U1 C4 131.72(11) . . ?
S2 U1 C5 115.75(12) . . ?
S2 U1 C12 135.34(10) . . ?
S2 U1 C13 109.68(11) . . ?
S2 U1 C14 85.14(10) . . ?
S2 U1 C15 92.25(11) . . ?
S2 U1 C16 121.88(11) . . ?
C1 U1 C2 30.21(15) . . ?
C1 U1 C13 87.57(16) . . ?
C1 U1 C14 103.68(15) . . ?
C2 U1 C14 132.81(14) . . ?
C4 U1 C1 49.83(16) . . ?
C4 U1 C2 48.81(15) . . ?
C4 U1 C12 81.32(15) . . ?
C4 U1 C13 90.83(15) . . ?
C4 U1 C14 120.70(14) . . ?
C5 U1 C1 29.83(16) . . ?
C5 U1 C2 48.66(14) . . ?
C5 U1 C4 29.92(16) . . ?
C5 U1 C12 76.69(15) . . ?
C5 U1 C13 72.11(15) . . ?
C5 U1 C14 98.27(14) . . ?
C12 U1 C1 102.36(15) . . ?
C12 U1 C2 124.90(14) . . ?
C12 U1 C13 29.69(14) . . ?
C12 U1 C14 50.20(13) . . ?
C13 U1 C2 117.06(15) . . ?
C13 U1 C14 30.14(14) . . ?
C15 U1 C1 133.37(16) . . ?
C15 U1 C2 162.92(15) . . ?
C15 U1 C4 131.30(15) . . ?
C15 U1 C5 120.92(15) . . ?
C15 U1 C12 50.05(14) . . ?
C15 U1 C13 49.16(15) . . ?
C15 U1 C14 30.12(15) . . ?
C16 U1 C1 132.23(16) . . ?
C16 U1 C2 152.96(15) . . ?
C16 U1 C4 104.72(15) . . ?
C16 U1 C5 106.43(15) . . ?
C16 U1 C12 30.10(15) . . ?
C16 U1 C13 48.76(15) . . ?
C16 U1 C14 49.70(14) . . ?
C16 U1 C15 30.15(15) . . ?
C59 U1 S1 71.20(11) . . ?
C59 U1 S2 39.23(11) . . ?
C59 U1 C1 110.14(16) . . ?
C59 U1 C2 89.71(14) . . ?
C59 U1 C4 129.24(15) . . ?
C59 U1 C5 137.76(15) . . ?
C59 U1 C12 145.38(15) . . ?
C59 U1 C13 138.88(14) . . ?
C59 U1 C14 108.81(14) . . ?
C59 U1 C15 97.24(15) . . ?
C59 U1 C16 115.81(15) . . ?
C23 S1 U1 80.78(14) . . ?
C59 S2 U1 68.97(16) . . ?
C1 Si1 C8 108.3(3) . . ?
C6 Si1 C1 105.3(3) . . ?
C6 Si1 C8 108.1(3) . . ?
C7 Si1 C1 112.7(3) . . ?
C7 Si1 C6 109.2(3) . . ?
C7 Si1 C8 112.9(3) . . ?
C9 Si2 C3 103.1(3) . . ?
C10 Si2 C3 111.8(3) . . ?
C10 Si2 C9 108.8(3) . . ?
C11 Si2 C3 111.9(2) . . ?
C11 Si2 C9 108.6(3) . . ?
C11 Si2 C10 112.2(3) . . ?
C17 Si3 C12 109.6(3) . . ?
C18 Si3 C12 113.4(3) . . ?
C18 Si3 C17 111.0(3) . . ?
C18 Si3 C19 107.4(3) . . ?
C19 Si3 C12 106.0(2) . . ?
C19 Si3 C17 109.3(3) . . ?
C20 Si4 C14 104.8(2) . . ?
C20 Si4 C21 107.1(3) . . ?
C21 Si4 C14 116.5(2) . . ?
C22 Si4 C14 107.2(2) . . ?
C22 Si4 C20 111.2(3) . . ?
C22 Si4 C21 110.0(3) . . ?
Si1 C1 U1 133.1(2) . . ?
C2 C1 U1 75.5(3) . . ?
C2 C1 Si1 127.0(4) . . ?
C5 C1 U1 74.2(3) . . ?
C5 C1 Si1 123.7(4) . . ?
C5 C1 C2 105.3(4) . . ?
U1 C2 H2 116.8 . . ?
C1 C2 U1 74.3(3) . . ?
C1 C2 H2 124.8 . . ?
C3 C2 U1 75.9(3) . . ?
C3 C2 C1 110.4(4) . . ?
C3 C2 H2 124.8 . . ?
Si2 C3 U1 136.6(2) . . ?
C2 C3 U1 74.4(3) . . ?
C2 C3 Si2 125.8(4) . . ?
C2 C3 C4 105.6(4) . . ?
C4 C3 U1 73.0(3) . . ?
C4 C3 Si2 123.9(4) . . ?
U1 C4 H4 114.5 . . ?
C3 C4 U1 77.0(3) . . ?
C3 C4 H4 125.7 . . ?
C5 C4 U1 74.9(3) . . ?
C5 C4 C3 108.7(4) . . ?
C5 C4 H4 125.7 . . ?
U1 C5 H5 115.8 . . ?
C1 C5 U1 76.0(3) . . ?
C1 C5 H5 125.0 . . ?
C4 C5 U1 75.1(3) . . ?
C4 C5 C1 110.0(4) . . ?
C4 C5 H5 125.0 . . ?
Si1 C6 H6A 109.5 . . ?
Si1 C6 H6B 109.5 . . ?
Si1 C6 H6C 109.5 . . ?
H6A C6 H6B 109.5 . . ?
H6A C6 H6C 109.5 . . ?
H6B C6 H6C 109.5 . . ?
Si1 C7 H7A 109.5 . . ?
Si1 C7 H7B 109.5 . . ?
Si1 C7 H7C 109.5 . . ?
H7A C7 H7B 109.5 . . ?
H7A C7 H7C 109.5 . . ?
H7B C7 H7C 109.5 . . ?
Si1 C8 H8A 109.5 . . ?
Si1 C8 H8B 109.5 . . ?
Si1 C8 H8C 109.5 . . ?
H8A C8 H8B 109.5 . . ?
H8A C8 H8C 109.5 . . ?
H8B C8 H8C 109.5 . . ?
Si2 C9 H9A 109.5 . . ?
Si2 C9 H9B 109.5 . . ?
Si2 C9 H9C 109.5 . . ?
H9A C9 H9B 109.5 . . ?
H9A C9 H9C 109.5 . . ?
H9B C9 H9C 109.5 . . ?
Si2 C10 H10A 109.5 . . ?
Si2 C10 H10B 109.5 . . ?
Si2 C10 H10C 109.5 . . ?
H10A C10 H10B 109.5 . . ?
H10A C10 H10C 109.5 . . ?
H10B C10 H10C 109.5 . . ?
Si2 C11 H11A 109.5 . . ?
Si2 C11 H11B 109.5 . . ?
Si2 C11 H11C 109.5 . . ?
H11A C11 H11B 109.5 . . ?
H11A C11 H11C 109.5 . . ?
H11B C11 H11C 109.5 . . ?
Si3 C12 U1 129.8(2) . . ?
C13 C12 U1 75.5(3) . . ?
C13 C12 Si3 129.8(4) . . ?
C13 C12 C16 105.9(4) . . ?
C16 C12 U1 73.4(3) . . ?
C16 C12 Si3 121.9(4) . . ?
U1 C13 H13 116.7 . . ?
C12 C13 U1 74.8(3) . . ?
C12 C13 H13 124.7 . . ?
C12 C13 C14 110.6(5) . . ?
C14 C13 U1 75.5(3) . . ?
C14 C13 H13 124.7 . . ?
Si4 C14 U1 128.0(2) . . ?
C13 C14 U1 74.3(3) . . ?
C13 C14 Si4 127.2(4) . . ?
C15 C14 U1 72.8(3) . . ?
C15 C14 Si4 126.1(4) . . ?
C15 C14 C13 105.3(4) . . ?
U1 C15 H15 114.8 . . ?
C14 C15 U1 77.1(3) . . ?
C14 C15 H15 125.7 . . ?
C16 C15 U1 74.6(3) . . ?
C16 C15 C14 108.5(4) . . ?
C16 C15 H15 125.7 . . ?
U1 C16 H16 115.1 . . ?
C12 C16 U1 76.5(3) . . ?
C12 C16 H16 125.2 . . ?
C15 C16 U1 75.3(3) . . ?
C15 C16 C12 109.6(4) . . ?
C15 C16 H16 125.2 . . ?
Si3 C17 H17A 109.5 . . ?
Si3 C17 H17B 109.5 . . ?
Si3 C17 H17C 109.5 . . ?
H17A C17 H17B 109.5 . . ?
H17A C17 H17C 109.5 . . ?
H17B C17 H17C 109.5 . . ?
Si3 C18 H18A 109.5 . . ?
Si3 C18 H18B 109.5 . . ?
Si3 C18 H18C 109.5 . . ?
H18A C18 H18B 109.5 . . ?
H18A C18 H18C 109.5 . . ?
H18B C18 H18C 109.5 . . ?
Si3 C19 H19A 109.5 . . ?
Si3 C19 H19B 109.5 . . ?
Si3 C19 H19C 109.5 . . ?
H19A C19 H19B 109.5 . . ?
H19A C19 H19C 109.5 . . ?
H19B C19 H19C 109.5 . . ?
Si4 C20 H20A 109.5 . . ?
Si4 C20 H20B 109.5 . . ?
Si4 C20 H20C 109.5 . . ?
H20A C20 H20B 109.5 . . ?
H20A C20 H20C 109.5 . . ?
H20B C20 H20C 109.5 . . ?
Si4 C21 H21A 109.5 . . ?
Si4 C21 H21B 109.5 . . ?
Si4 C21 H21C 109.5 . . ?
H21A C21 H21B 109.5 . . ?
H21A C21 H21C 109.5 . . ?
H21B C21 H21C 109.5 . . ?
Si4 C22 H22A 109.5 . . ?
Si4 C22 H22B 109.5 . . ?
Si4 C22 H22C 109.5 . . ?
H22A C22 H22B 109.5 . . ?
H22A C22 H22C 109.5 . . ?
H22B C22 H22C 109.5 . . ?
S1 C23 U1 62.71(13) . . ?
C28 C23 U1 134.4(3) . . ?
C28 C23 S1 119.9(3) . . ?
C58 C23 U1 74.9(3) . . ?
C58 C23 S1 119.6(3) . . ?
C58 C23 C28 120.5(4) . . ?
C26 C25 H25 91.7 . . ?
C26 C25 C44 119.6(4) . . ?
C26 C25 C58 120.5(4) . . ?
C44 C25 H25 91.7 . . ?
C58 C25 H25 91.7 . . ?
C58 C25 C44 119.6(4) . . ?
C25 C26 C27 119.5(4) . . ?
C25 C26 C41 119.6(4) . . ?
C27 C26 C41 120.9(4) . . ?
C26 C27 C35 119.3(4) . . ?
C28 C27 C26 121.3(4) . . ?
C28 C27 C35 119.1(4) . . ?
C23 C28 C29 119.5(4) . . ?
C27 C28 C23 118.9(4) . . ?
C27 C28 C29 121.4(4) . . ?
C30 C29 C28 123.9(4) . . ?
C30 C29 C34 117.9(5) . . ?
C34 C29 C28 118.1(4) . . ?
C29 C30 H30 119.4 . . ?
C31 C30 C29 121.2(5) . . ?
C31 C30 H30 119.4 . . ?
C30 C31 H31 119.9 . . ?
C32 C31 C30 120.2(5) . . ?
C32 C31 H31 119.9 . . ?
C31 C32 H32 120.1 . . ?
C31 C32 C33 119.8(5) . . ?
C33 C32 H32 120.1 . . ?
C32 C33 H33 120.0 . . ?
C32 C33 C34 120.0(5) . . ?
C34 C33 H33 120.0 . . ?
C29 C34 H34 119.5 . . ?
C33 C34 C29 120.9(5) . . ?
C33 C34 H34 119.5 . . ?
C36 C35 C27 123.2(5) . . ?
C36 C35 C40 118.8(5) . . ?
C40 C35 C27 118.0(5) . . ?
C35 C36 H36 120.0 . . ?
C35 C36 C37 120.1(6) . . ?
C37 C36 H36 120.0 . . ?
C36 C37 H37 120.1 . . ?
C38 C37 C36 119.9(6) . . ?
C38 C37 H37 120.1 . . ?
C37 C38 H38 119.6 . . ?
C39 C38 C37 120.7(6) . . ?
C39 C38 H38 119.6 . . ?
C38 C39 H39 120.4 . . ?
C38 C39 C40 119.3(6) . . ?
C40 C39 H39 120.4 . . ?
C35 C40 H40 119.4 . . ?
C39 C40 C35 121.2(6) . . ?
C39 C40 H40 119.4 . . ?
C26 C41 H41 118.8 . . ?
C42 C41 C26 122.5(5) . . ?
C42 C41 H41 118.8 . . ?
C41 C42 H42 118.8 . . ?
C41 C42 C43 122.4(4) . . ?
C43 C42 H42 118.8 . . ?
C42 C43 H43 116.5 . . ?
C42 C43 C44 115.4(4) . . ?
C42 C43 C45 120.0(4) . . ?
C44 C43 H43 116.5 . . ?
C45 C43 H43 116.5 . . ?
C45 C43 C44 59.9(3) . . ?
C25 C44 C43 118.1(4) . . ?
C25 C44 H44 115.9 . . ?
C25 C44 C45 120.0(4) . . ?
C43 C44 H44 115.9 . . ?
C45 C44 C43 59.4(3) . . ?
C45 C44 H44 115.9 . . ?
C43 C45 C44 60.7(3) . . ?
C46 C45 C43 119.6(4) . . ?
C46 C45 C44 121.7(4) . . ?
C46 C45 C52 112.8(4) . . ?
C52 C45 C43 118.0(4) . . ?
C52 C45 C44 114.9(4) . . ?
C47 C46 C45 121.4(5) . . ?
C47 C46 C51 118.5(5) . . ?
C51 C46 C45 120.0(5) . . ?
C46 C47 H47 119.6 . . ?
C46 C47 C48 120.7(6) . . ?
C48 C47 H47 119.6 . . ?
C47 C48 H48 119.7 . . ?
C49 C48 C47 120.6(6) . . ?
C49 C48 H48 119.7 . . ?
C48 C49 H49 120.3 . . ?
C48 C49 C50 119.3(5) . . ?
C50 C49 H49 120.3 . . ?
C49 C50 H50 120.0 . . ?
C51 C50 C49 120.0(6) . . ?
C51 C50 H50 120.0 . . ?
C46 C51 H51 119.6 . . ?
C50 C51 C46 120.9(6) . . ?
C50 C51 H51 119.6 . . ?
C53 C52 C45 121.4(5) . . ?
C57 C52 C45 119.8(4) . . ?
C57 C52 C53 118.7(5) . . ?
C52 C53 H53 119.8 . . ?
C54 C53 C52 120.3(5) . . ?
C54 C53 H53 119.8 . . ?
C53 C54 H54 119.8 . . ?
C55 C54 C53 120.4(5) . . ?
C55 C54 H54 119.8 . . ?
C54 C55 H55 120.0 . . ?
C54 C55 C56 119.9(5) . . ?
C56 C55 H55 120.0 . . ?
C55 C56 H56 120.1 . . ?
C55 C56 C57 119.8(5) . . ?
C57 C56 H56 120.1 . . ?
C52 C57 C56 120.9(5) . . ?
C52 C57 H57 119.6 . . ?
C56 C57 H57 119.6 . . ?
C23 C58 U1 77.0(3) . . ?
C23 C58 C59 120.3(4) . . ?
C25 C58 U1 134.3(3) . . ?
C25 C58 C23 118.5(4) . . ?
C25 C58 C59 121.2(4) . . ?
C59 C58 U1 63.1(2) . . ?
S2 C59 U1 71.80(17) . . ?
C58 C59 U1 86.5(3) . . ?
C58 C59 S2 116.6(3) . . ?
C60 C59 U1 126.9(3) . . ?
C60 C59 S2 120.7(4) . . ?
C60 C59 C58 119.9(4) . . ?
C61 C60 C59 121.3(4) . . ?
C61 C60 C65 117.9(5) . . ?
C65 C60 C59 120.8(5) . . ?
C60 C61 H61 119.3 . . ?
C62 C61 C60 121.3(5) . . ?
C62 C61 H61 119.3 . . ?
C61 C62 H62 119.6 . . ?
C61 C62 C63 120.8(5) . . ?
C63 C62 H62 119.6 . . ?
C62 C63 H63 120.6 . . ?
C62 C63 C64 118.8(5) . . ?
C64 C63 H63 120.6 . . ?
C63 C64 H64 119.5 . . ?
C65 C64 C63 121.1(5) . . ?
C65 C64 H64 119.5 . . ?
C60 C65 H65 119.9 . . ?
C64 C65 C60 120.2(5) . . ?
C64 C65 H65 119.9 . . ?
C67 C66 H66 120.7 . . ?
C71 C66 H66 120.7 . . ?
C71 C66 C67 118.6(6) . . ?
C66 C67 H67 119.5 . . ?
C68 C67 C66 121.0(6) . . ?
C68 C67 H67 119.5 . . ?
C67 C68 H68 120.1 . . ?
C67 C68 C69 119.7(6) . . ?
C69 C68 H68 120.1 . . ?
C68 C69 H69 120.2 . . ?
C70 C69 C68 119.5(6) . . ?
C70 C69 H69 120.2 . . ?
C69 C70 H70 120.1 . . ?
C71 C70 C69 119.8(6) . . ?
C71 C70 H70 120.1 . . ?
C66 C71 H71 119.3 . . ?
C70 C71 C66 121.3(6) . . ?
C70 C71 H71 119.3 . . ?
C73 C72 H72 120.0 . . ?
C73 C72 C77 120.1(7) . . ?
C77 C72 H72 120.0 . . ?
C72 C73 H73 119.8 . . ?
C74 C73 C72 120.4(7) . . ?
C74 C73 H73 119.8 . . ?
C73 C74 H74 120.0 . . ?
C75 C74 C73 119.9(6) . . ?
C75 C74 H74 120.0 . . ?
C74 C75 H75 120.2 . . ?
C74 C75 C76 119.6(7) . . ?
C76 C75 H75 120.2 . . ?
C75 C76 H76 119.7 . . ?
C77 C76 C75 120.5(7) . . ?
C77 C76 H76 119.7 . . ?
C72 C77 H77 120.3 . . ?
C76 C77 C72 119.4(7) . . ?
C76 C77 H77 120.3 . . ?

loop_
_geom_bond_atom_site_label_1
_geom_bond_atom_site_label_2
_geom_bond_distance
_geom_bond_site_symmetry_2
_geom_bond_publ_flag
U1 S1 2.6458(11) . ?
U1 S2 2.6471(12) . ?
U1 C1 2.749(5) . ?
U1 C2 2.763(5) . ?
U1 C4 2.729(5) . ?
U1 C5 2.727(5) . ?
U1 C12 2.744(5) . ?
U1 C13 2.753(5) . ?
U1 C14 2.768(5) . ?
U1 C15 2.714(5) . ?
U1 C16 2.705(5) . ?
U1 C59 2.601(5) . ?
S1 C23 1.771(5) . ?
S2 C59 1.762(5) . ?
Si1 C1 1.869(5) . ?
Si1 C6 1.863(7) . ?
Si1 C7 1.863(6) . ?
Si1 C8 1.872(6) . ?
Si2 C3 1.867(5) . ?
Si2 C9 1.864(7) . ?
Si2 C10 1.863(6) . ?
Si2 C11 1.857(6) . ?
Si3 C12 1.880(5) . ?
Si3 C17 1.872(6) . ?
Si3 C18 1.857(7) . ?
Si3 C19 1.859(6) . ?
Si4 C14 1.875(5) . ?
Si4 C20 1.873(6) . ?
Si4 C21 1.873(6) . ?
Si4 C22 1.863(6) . ?
C1 C2 1.436(7) . ?
C1 C5 1.410(8) . ?
C2 H2 0.9300 . ?
C2 C3 1.422(7) . ?
C3 C4 1.427(7) . ?
C4 H4 0.9300 . ?
C4 C5 1.409(8) . ?
C5 H5 0.9300 . ?
C6 H6A 0.9600 . ?
C6 H6B 0.9600 . ?
C6 H6C 0.9600 . ?
C7 H7A 0.9600 . ?
C7 H7B 0.9600 . ?
C7 H7C 0.9600 . ?
C8 H8A 0.9600 . ?
C8 H8B 0.9600 . ?
C8 H8C 0.9600 . ?
C9 H9A 0.9600 . ?
C9 H9B 0.9600 . ?
C9 H9C 0.9600 . ?
C10 H10A 0.9600 . ?
C10 H10B 0.9600 . ?
C10 H10C 0.9600 . ?
C11 H11A 0.9600 . ?
C11 H11B 0.9600 . ?
C11 H11C 0.9600 . ?
C12 C13 1.409(7) . ?
C12 C16 1.416(7) . ?
C13 H13 0.9300 . ?
C13 C14 1.435(7) . ?
C14 C15 1.425(7) . ?
C15 H15 0.9300 . ?
C15 C16 1.409(7) . ?
C16 H16 0.9300 . ?
C17 H17A 0.9600 . ?
C17 H17B 0.9600 . ?
C17 H17C 0.9600 . ?
C18 H18A 0.9600 . ?
C18 H18B 0.9600 . ?
C18 H18C 0.9600 . ?
C19 H19A 0.9600 . ?
C19 H19B 0.9600 . ?
C19 H19C 0.9600 . ?
C20 H20A 0.9600 . ?
C20 H20B 0.9600 . ?
C20 H20C 0.9600 . ?
C21 H21A 0.9600 . ?
C21 H21B 0.9600 . ?
C21 H21C 0.9600 . ?
C22 H22A 0.9600 . ?
C22 H22B 0.9600 . ?
C22 H22C 0.9600 . ?
C23 C28 1.435(6) . ?
C23 C58 1.423(6) . ?
C25 H25 0.9800 . ?
C25 C26 1.403(7) . ?
C25 C44 1.470(7) . ?
C25 C58 1.423(7) . ?
C26 C27 1.419(7) . ?
C26 C41 1.463(7) . ?
C27 C28 1.388(7) . ?
C27 C35 1.499(7) . ?
C28 C29 1.488(7) . ?
C29 C30 1.392(7) . ?
C29 C34 1.395(7) . ?
C30 H30 0.9300 . ?
C30 C31 1.387(7) . ?
C31 H31 0.9300 . ?
C31 C32 1.378(8) . ?
C32 H32 0.9300 . ?
C32 C33 1.383(9) . ?
C33 H33 0.9300 . ?
C33 C34 1.391(7) . ?
C34 H34 0.9300 . ?
C35 C36 1.379(8) . ?
C35 C40 1.390(8) . ?
C36 H36 0.9300 . ?
C36 C37 1.397(9) . ?
C37 H37 0.9300 . ?
C37 C38 1.378(10) . ?
C38 H38 0.9300 . ?
C38 C39 1.367(10) . ?
C39 H39 0.9300 . ?
C39 C40 1.386(8) . ?
C40 H40 0.9300 . ?
C41 H41 0.9300 . ?
C41 C42 1.332(7) . ?
C42 H42 0.9300 . ?
C42 C43 1.472(7) . ?
C43 H43 0.9800 . ?
C43 C44 1.551(7) . ?
C43 C45 1.532(7) . ?
C44 H44 0.9800 . ?
C44 C45 1.540(7) . ?
C45 C46 1.505(7) . ?
C45 C52 1.508(7) . ?
C46 C47 1.381(8) . ?
C46 C51 1.396(8) . ?
C47 H47 0.9300 . ?
C47 C48 1.396(8) . ?
C48 H48 0.9300 . ?
C48 C49 1.363(10) . ?
C49 H49 0.9300 . ?
C49 C50 1.403(10) . ?
C50 H50 0.9300 . ?
C50 C51 1.379(9) . ?
C51 H51 0.9300 . ?
C52 C53 1.393(7) . ?
C52 C57 1.385(7) . ?
C53 H53 0.9300 . ?
C53 C54 1.390(8) . ?
C54 H54 0.9300 . ?
C54 C55 1.373(9) . ?
C55 H55 0.9300 . ?
C55 C56 1.383(8) . ?
C56 H56 0.9300 . ?
C56 C57 1.391(8) . ?
C57 H57 0.9300 . ?
C58 C59 1.478(7) . ?
C59 C60 1.470(6) . ?
C60 C61 1.397(7) . ?
C60 C65 1.421(7) . ?
C61 H61 0.9300 . ?
C61 C62 1.376(7) . ?
C62 H62 0.9300 . ?
C62 C63 1.390(8) . ?
C63 H63 0.9300 . ?
C63 C64 1.397(8) . ?
C64 H64 0.9300 . ?
C64 C65 1.378(7) . ?
C65 H65 0.9300 . ?
C66 H66 0.9300 . ?
C66 C67 1.384(10) . ?
C66 C71 1.377(9) . ?
C67 H67 0.9300 . ?
C67 C68 1.372(10) . ?
C68 H68 0.9300 . ?
C68 C69 1.391(10) . ?
C69 H69 0.9300 . ?
C69 C70 1.383(9) . ?
C70 H70 0.9300 . ?
C70 C71 1.371(9) . ?
C71 H71 0.9300 . ?
C72 H72 0.9300 . ?
C72 C73 1.377(10) . ?
C72 C77 1.379(11) . ?
C73 H73 0.9300 . ?
C73 C74 1.377(9) . ?
C74 H74 0.9300 . ?
C74 C75 1.375(11) . ?
C75 H75 0.9300 . ?
C75 C76 1.386(11) . ?
C76 H76 0.9300 . ?
C76 C77 1.379(11) . ?
C77 H77 0.9300 . ?

loop_
_geom_torsion_atom_site_label_1
_geom_torsion_atom_site_label_2
_geom_torsion_atom_site_label_3
_geom_torsion_atom_site_label_4
_geom_torsion
_geom_torsion_site_symmetry_1
_geom_torsion_site_symmetry_2
_geom_torsion_site_symmetry_3
_geom_torsion_site_symmetry_4
_geom_torsion_publ_flag
U1 S1 C23 C28 127.7(4) . . . . ?
U1 S1 C23 C58 -50.9(3) . . . . ?
U1 S2 C59 C58 -76.3(3) . . . . ?
U1 S2 C59 C60 122.7(4) . . . . ?
U1 C1 C2 C3 68.0(4) . . . . ?
U1 C1 C5 C4 -68.2(4) . . . . ?
U1 C2 C3 Si2 -136.8(4) . . . . ?
U1 C2 C3 C4 66.8(3) . . . . ?
U1 C3 C4 C5 68.9(4) . . . . ?
U1 C4 C5 C1 68.7(4) . . . . ?
U1 C12 C13 C14 -67.7(4) . . . . ?
U1 C12 C16 C15 68.7(4) . . . . ?
U1 C13 C14 Si4 126.1(4) . . . . ?
U1 C13 C14 C15 -66.7(3) . . . . ?
U1 C14 C15 C16 -68.6(3) . . . . ?
U1 C15 C16 C12 -69.5(4) . . . . ?
U1 C23 C28 C27 -93.3(5) . . . . ?
U1 C23 C28 C29 92.3(5) . . . . ?
U1 C23 C58 C25 133.6(4) . . . . ?
U1 C23 C58 C59 -47.7(4) . . . . ?
U1 C58 C59 S2 67.6(3) . . . . ?
U1 C58 C59 C60 -131.2(4) . . . . ?
U1 C59 C60 C61 -100.5(5) . . . . ?
U1 C59 C60 C65 81.5(5) . . . . ?
S1 C23 C28 C27 -173.1(3) . . . . ?
S1 C23 C28 C29 12.6(6) . . . . ?
S1 C23 C58 U1 45.6(3) . . . . ?
S1 C23 C58 C25 179.2(3) . . . . ?
S1 C23 C58 C59 -2.1(6) . . . . ?
S2 C59 C60 C61 170.0(4) . . . . ?
S2 C59 C60 C65 -8.0(6) . . . . ?
Si1 C1 C2 U1 133.5(4) . . . . ?
Si1 C1 C2 C3 -158.5(4) . . . . ?
Si1 C1 C5 U1 -131.7(4) . . . . ?
Si1 C1 C5 C4 160.2(4) . . . . ?
Si2 C3 C4 U1 135.2(4) . . . . ?
Si2 C3 C4 C5 -155.9(4) . . . . ?
Si3 C12 C13 U1 -130.2(4) . . . . ?
Si3 C12 C13 C14 162.1(4) . . . . ?
Si3 C12 C16 U1 127.0(3) . . . . ?
Si3 C12 C16 C15 -164.3(3) . . . . ?
Si4 C14 C15 U1 -124.9(4) . . . . ?
Si4 C14 C15 C16 166.5(4) . . . . ?
C1 C2 C3 U1 -67.0(4) . . . . ?
C1 C2 C3 Si2 156.3(4) . . . . ?
C1 C2 C3 C4 -0.2(6) . . . . ?
C2 C1 C5 U1 69.7(3) . . . . ?
C2 C1 C5 C4 1.5(6) . . . . ?
C2 C3 C4 U1 -67.8(3) . . . . ?
C2 C3 C4 C5 1.1(6) . . . . ?
C3 C4 C5 U1 -70.3(4) . . . . ?
C3 C4 C5 C1 -1.7(6) . . . . ?
C5 C1 C2 U1 -68.8(3) . . . . ?
C5 C1 C2 C3 -0.8(6) . . . . ?
C6 Si1 C1 U1 177.6(4) . . . . ?
C6 Si1 C1 C2 71.6(5) . . . . ?
C6 Si1 C1 C5 -82.3(5) . . . . ?
C7 Si1 C1 U1 58.6(4) . . . . ?
C7 Si1 C1 C2 -47.4(5) . . . . ?
C7 Si1 C1 C5 158.7(4) . . . . ?
C8 Si1 C1 U1 -67.0(4) . . . . ?
C8 Si1 C1 C2 -173.0(5) . . . . ?
C8 Si1 C1 C5 33.1(5) . . . . ?
C9 Si2 C3 U1 175.7(4) . . . . ?
C9 Si2 C3 C2 -78.1(5) . . . . ?
C9 Si2 C3 C4 74.3(5) . . . . ?
C10 Si2 C3 U1 58.9(4) . . . . ?
C10 Si2 C3 C2 165.2(4) . . . . ?
C10 Si2 C3 C4 -42.5(5) . . . . ?
C11 Si2 C3 U1 -67.9(4) . . . . ?
C11 Si2 C3 C2 38.4(5) . . . . ?
C11 Si2 C3 C4 -169.2(4) . . . . ?
C12 C13 C14 U1 67.3(4) . . . . ?
C12 C13 C14 Si4 -166.6(4) . . . . ?
C12 C13 C14 C15 0.5(6) . . . . ?
C13 C12 C16 U1 -69.1(3) . . . . ?
C13 C12 C16 C15 -0.4(6) . . . . ?
C13 C14 C15 U1 67.8(3) . . . . ?
C13 C14 C15 C16 -0.8(5) . . . . ?
C14 C15 C16 U1 70.3(3) . . . . ?
C14 C15 C16 C12 0.8(6) . . . . ?
C16 C12 C13 U1 67.7(3) . . . . ?
C16 C12 C13 C14 -0.1(6) . . . . ?
C17 Si3 C12 U1 54.3(4) . . . . ?
C17 Si3 C12 C13 160.0(5) . . . . ?
C17 Si3 C12 C16 -40.4(5) . . . . ?
C18 Si3 C12 U1 -70.2(4) . . . . ?
C18 Si3 C12 C13 35.4(6) . . . . ?
C18 Si3 C12 C16 -164.9(4) . . . . ?
C19 Si3 C12 U1 172.2(3) . . . . ?
C19 Si3 C12 C13 -82.2(5) . . . . ?
C19 Si3 C12 C16 77.5(5) . . . . ?
C20 Si4 C14 U1 142.0(3) . . . . ?
C20 Si4 C14 C13 42.6(5) . . . . ?
C20 Si4 C14 C15 -122.0(5) . . . . ?
C21 Si4 C14 U1 23.8(4) . . . . ?
C21 Si4 C14 C13 -75.5(5) . . . . ?
C21 Si4 C14 C15 119.9(5) . . . . ?
C22 Si4 C14 U1 -99.8(3) . . . . ?
C22 Si4 C14 C13 160.8(5) . . . . ?
C22 Si4 C14 C15 -3.7(5) . . . . ?
C23 C28 C29 C30 -114.2(5) . . . . ?
C23 C28 C29 C34 69.0(6) . . . . ?
C23 C58 C59 U1 53.9(4) . . . . ?
C23 C58 C59 S2 121.5(4) . . . . ?
C23 C58 C59 C60 -77.3(6) . . . . ?
C25 C26 C27 C28 -3.1(7) . . . . ?
C25 C26 C27 C35 170.1(4) . . . . ?
C25 C26 C41 C42 -6.6(7) . . . . ?
C25 C44 C45 C43 -106.9(5) . . . . ?
C25 C44 C45 C46 1.7(7) . . . . ?
C25 C44 C45 C52 143.6(4) . . . . ?
C25 C58 C59 U1 -127.4(4) . . . . ?
C25 C58 C59 S2 -59.8(5) . . . . ?
C25 C58 C59 C60 101.4(5) . . . . ?
C26 C25 C44 C43 -12.0(7) . . . . ?
C26 C25 C44 C45 57.0(6) . . . . ?
C26 C25 C58 U1 91.7(5) . . . . ?
C26 C25 C58 C23 -8.1(7) . . . . ?
C26 C25 C58 C59 173.2(4) . . . . ?
C26 C27 C28 C23 -4.3(7) . . . . ?
C26 C27 C28 C29 170.0(4) . . . . ?
C26 C27 C35 C36 101.6(6) . . . . ?
C26 C27 C35 C40 -79.8(6) . . . . ?
C26 C41 C42 C43 -7.9(8) . . . . ?
C27 C26 C41 C42 174.4(5) . . . . ?
C27 C28 C29 C30 71.6(6) . . . . ?
C27 C28 C29 C34 -105.2(5) . . . . ?
C27 C35 C36 C37 175.9(5) . . . . ?
C27 C35 C40 C39 -177.2(5) . . . . ?
C28 C23 C58 U1 -133.0(4) . . . . ?
C28 C23 C58 C25 0.6(6) . . . . ?
C28 C23 C58 C59 179.3(4) . . . . ?
C28 C27 C35 C36 -85.1(6) . . . . ?
C28 C27 C35 C40 93.5(6) . . . . ?
C28 C29 C30 C31 -177.7(5) . . . . ?
C28 C29 C34 C33 176.6(5) . . . . ?
C29 C30 C31 C32 1.7(8) . . . . ?
C30 C29 C34 C33 -0.4(7) . . . . ?
C30 C31 C32 C33 -1.3(9) . . . . ?
C31 C32 C33 C34 0.0(9) . . . . ?
C32 C33 C34 C29 0.8(8) . . . . ?
C34 C29 C30 C31 -0.8(8) . . . . ?
C35 C27 C28 C23 -177.5(4) . . . . ?
C35 C27 C28 C29 -3.2(7) . . . . ?
C35 C36 C37 C38 1.4(10) . . . . ?
C36 C35 C40 C39 1.4(8) . . . . ?
C36 C37 C38 C39 1.3(10) . . . . ?
C37 C38 C39 C40 -2.5(9) . . . . ?
C38 C39 C40 C35 1.2(9) . . . . ?
C40 C35 C36 C37 -2.7(8) . . . . ?
C41 C26 C27 C28 175.9(4) . . . . ?
C41 C26 C27 C35 -10.9(7) . . . . ?
C41 C42 C43 C44 11.4(7) . . . . ?
C41 C42 C43 C45 -57.2(7) . . . . ?
C42 C43 C44 C25 -1.4(6) . . . . ?
C42 C43 C44 C45 -111.4(5) . . . . ?
C42 C43 C45 C44 103.7(5) . . . . ?
C42 C43 C45 C46 -8.2(7) . . . . ?
C42 C43 C45 C52 -151.9(4) . . . . ?
C43 C44 C45 C46 108.6(5) . . . . ?
C43 C44 C45 C52 -109.5(5) . . . . ?
C43 C45 C46 C47 126.9(5) . . . . ?
C43 C45 C46 C51 -57.2(7) . . . . ?
C43 C45 C52 C53 46.4(7) . . . . ?
C43 C45 C52 C57 -137.5(5) . . . . ?
C44 C25 C26 C27 -164.7(4) . . . . ?
C44 C25 C26 C41 16.3(7) . . . . ?
C44 C25 C58 U1 -94.2(5) . . . . ?
C44 C25 C58 C23 166.0(4) . . . . ?
C44 C25 C58 C59 -12.7(7) . . . . ?
C44 C43 C45 C46 -111.9(5) . . . . ?
C44 C43 C45 C52 104.3(5) . . . . ?
C44 C45 C46 C47 55.0(7) . . . . ?
C44 C45 C46 C51 -129.0(5) . . . . ?
C44 C45 C52 C53 115.0(5) . . . . ?
C44 C45 C52 C57 -68.9(6) . . . . ?
C45 C43 C44 C25 110.0(5) . . . . ?
C45 C46 C47 C48 176.7(5) . . . . ?
C45 C46 C51 C50 -177.8(5) . . . . ?
C45 C52 C53 C54 176.1(5) . . . . ?
C45 C52 C57 C56 -175.0(5) . . . . ?
C46 C45 C52 C53 -99.7(6) . . . . ?
C46 C45 C52 C57 76.4(6) . . . . ?
C46 C47 C48 C49 1.1(8) . . . . ?
C47 C46 C51 C50 -1.8(8) . . . . ?
C47 C48 C49 C50 -1.8(9) . . . . ?
C48 C49 C50 C51 0.7(9) . . . . ?
C49 C50 C51 C46 1.1(9) . . . . ?
C51 C46 C47 C48 0.7(8) . . . . ?
C52 C45 C46 C47 -87.6(6) . . . . ?
C52 C45 C46 C51 88.3(6) . . . . ?
C52 C53 C54 C55 -0.7(8) . . . . ?
C53 C52 C57 C56 1.3(8) . . . . ?
C53 C54 C55 C56 0.2(8) . . . . ?
C54 C55 C56 C57 1.0(8) . . . . ?
C55 C56 C57 C52 -1.7(8) . . . . ?
C57 C52 C53 C54 0.0(8) . . . . ?
C58 C23 C28 C27 5.5(6) . . . . ?
C58 C23 C28 C29 -168.9(4) . . . . ?
C58 C25 C26 C27 9.4(7) . . . . ?
C58 C25 C26 C41 -169.6(4) . . . . ?
C58 C25 C44 C43 173.8(4) . . . . ?
C58 C25 C44 C45 -117.2(5) . . . . ?
C58 C59 C60 C61 9.5(7) . . . . ?
C58 C59 C60 C65 -168.5(4) . . . . ?
C59 C60 C61 C62 -178.2(5) . . . . ?
C59 C60 C65 C64 178.1(5) . . . . ?
C60 C61 C62 C63 0.5(8) . . . . ?
C61 C60 C65 C64 0.0(7) . . . . ?
C61 C62 C63 C64 -0.9(8) . . . . ?
C62 C63 C64 C65 0.8(8) . . . . ?
C63 C64 C65 C60 -0.4(8) . . . . ?
C65 C60 C61 C62 -0.1(7) . . . . ?
C66 C67 C68 C69 0.8(12) . . . . ?
C67 C66 C71 C70 0.2(10) . . . . ?
C67 C68 C69 C70 -0.6(11) . . . . ?
C68 C69 C70 C71 0.2(10) . . . . ?
C69 C70 C71 C66 0.0(10) . . . . ?
C71 C66 C67 C68 -0.6(11) . . . . ?
C72 C73 C74 C75 0.5(10) . . . . ?
C73 C72 C77 C76 1.0(12) . . . . ?
C73 C74 C75 C76 1.5(10) . . . . ?
C74 C75 C76 C77 -2.3(11) . . . . ?
C75 C76 C77 C72 1.0(12) . . . . ?
C77 C72 C73 C74 -1.8(11) . . . . ?
